data_7011455
loop_
_publ_author_name
'Koshevoy, Igor O.'
'Tunik, Sergey P.'
'J\"a\"askel\"ainen, Sirpa'
'Haukka, Matti'
'Pakkanen, Tapani A.'
'Podkorytov, Ivan S.'

_publ_section_title
;
 Synthesis and structural characterization of mixed-metal Pt--Rh
 clusters. Assembly of tetra- and tetra-hexanuclear clusters from
 smaller metal fragments
;
_journal_issue 13
_journal_name_full 'Journal of the Chemical Society, Dalton Transactions'
_journal_page_first 2768
_journal_paper_doi 10.1039/b200003b
_journal_year 2002
_chemical_formula_sum 'C56.5 H46 O6.5 P4 Pt2 Rh2'
_chemical_formula_weight 1548.81
_chemical_name_systematic
; 
? 
;
_space_group_IT_number 14
_symmetry_cell_setting monoclinic
_symmetry_space_group_name_Hall '-P 2yn'
_symmetry_space_group_name_H-M 'P 1 21/n 1'
_atom_sites_solution_hydrogens geom
_atom_sites_solution_primary direct
_atom_sites_solution_secondary difmap
_audit_creation_method SHELXL-97
_cell_angle_alpha 90.00
_cell_angle_beta 100.8680(10)
_cell_angle_gamma 90.00
_cell_formula_units_Z 4
_cell_length_a 13.7311(2)
_cell_length_b 29.1268(3)
_cell_length_c 13.8315(3)
_cell_measurement_temperature 120(2)
_cell_volume 5432.59(15)
_computing_cell_refinement 'Denzo/Scalepack (Otwinowski & Minor, 1997)'
_computing_data_collection 'Collect (Nonius, 1999)'
_computing_data_reduction 'Denzo/Scalepack (Otwinowski & Minor, 1997)'
_computing_molecular_graphics 'XP in SHELXTL v.5.1 (Bruker Axs, 1998)'
_computing_publication_material SHELXL-97
_computing_structure_refinement 'SHELXL-97 (Sheldrick, 1997)'
_computing_structure_solution 'SIR97 (Altomare et al., 1997)'
_diffrn_ambient_temperature 120(2)
_diffrn_detector_area_resol_mean 9
_diffrn_measured_fraction_theta_full 0.884
_diffrn_measured_fraction_theta_max 0.884
_diffrn_measurement_device '95mm CCD camera on \k-goniostat'
_diffrn_measurement_device_type KappaCCD
_diffrn_measurement_method CCD
_diffrn_radiation_monochromator 'horizonally mounted graphite crystal'
_diffrn_radiation_source 'fine-focus sealed tube'
_diffrn_radiation_type MoK\a
_diffrn_radiation_wavelength 0.71073
_diffrn_reflns_av_R_equivalents 0.0422
_diffrn_reflns_av_sigmaI/netI 0.0404
_diffrn_reflns_limit_h_max 16
_diffrn_reflns_limit_h_min -16
_diffrn_reflns_limit_k_max 32
_diffrn_reflns_limit_k_min -33
_diffrn_reflns_limit_l_max 16
_diffrn_reflns_limit_l_min -16
_diffrn_reflns_number 31093
_diffrn_reflns_theta_full 25.05
_diffrn_reflns_theta_max 25.05
_diffrn_reflns_theta_min 2.32
_exptl_absorpt_coefficient_mu 5.898
_exptl_absorpt_correction_T_max 0.3850
_exptl_absorpt_correction_T_min 0.2706
_exptl_absorpt_correction_type multi-scan
_exptl_absorpt_process_details 'Xprep in Shelxtl v. 5.1, Bruker AXS, 1998)'
_exptl_crystal_colour red
_exptl_crystal_density_diffrn 1.894
_exptl_crystal_density_method 'not measured'
_exptl_crystal_description block
_exptl_crystal_F_000 2972
_exptl_crystal_size_max 0.30
_exptl_crystal_size_mid 0.20
_exptl_crystal_size_min 0.20
_refine_diff_density_max 1.213
_refine_diff_density_min -1.581
_refine_diff_density_rms 0.240
_refine_ls_extinction_method none
_refine_ls_goodness_of_fit_ref 1.081
_refine_ls_hydrogen_treatment mixed
_refine_ls_matrix_type full
_refine_ls_number_parameters 644
_refine_ls_number_reflns 8513
_refine_ls_number_restraints 0
_refine_ls_restrained_S_all 1.081
_refine_ls_R_factor_all 0.0373
_refine_ls_R_factor_gt 0.0288
_refine_ls_shift/su_max 0.001
_refine_ls_shift/su_mean 0.000
_refine_ls_structure_factor_coef Fsqd
_refine_ls_weighting_details 'calc w=1/[\s^2^(Fo^2^)+(0.0226P)^2^+16.3486P] where P=(Fo^2^+2Fc^2^)/3'
_refine_ls_weighting_scheme calc
_refine_ls_wR_factor_gt 0.0643
_refine_ls_wR_factor_ref 0.0671
_reflns_number_gt 7563
_reflns_number_total 8513
_reflns_threshold_expression >2sigma(I)
_cod_data_source_file b200003b.txt
_cod_data_source_block structure1b
_cod_depositor_comments
;
The following automatic conversions were performed:
'_symmetry_cell_setting' value 'Monoclinic' changed to 'monoclinic'
according to '/home/saulius/struct/CIF-dictionaries/cif_core.dic'
dictionary named 'cif_core.dic' version 2.4.1 from 2010-06-29.

Automatic conversion script
Id: cif_fix_enum 1527 2010-12-29 10:47:43Z saulius 
;
_cod_original_sg_symbol_H-M 'P 21/n'
_cod_original_formula_sum 'C56.50 H46 O6.50 P4 Pt2 Rh2'
_cod_database_code 7011455

loop_
_symmetry_equiv_pos_as_xyz
'x, y, z'
'-x+1/2, y+1/2, -z+1/2'
'-x, -y, -z'
'x-1/2, -y-1/2, z-1/2'

loop_
_atom_site_label
_atom_site_type_symbol
_atom_site_fract_x
_atom_site_fract_y
_atom_site_fract_z
_atom_site_U_iso_or_equiv
_atom_site_adp_type
_atom_site_occupancy
_atom_site_symmetry_multiplicity
_atom_site_calc_flag
_atom_site_refinement_flags
_atom_site_disorder_assembly
_atom_site_disorder_group
Pt1 Pt 0.834551(16) 0.411490(6) 0.495169(17) 0.02057(7) Uani 1 1 d . . .
Pt2 Pt 0.710489(15) 0.329201(6) 0.419519(15) 0.01533(6) Uani 1 1 d . . .
Rh1 Rh 0.84266(3) 0.365919(12) 0.32851(3) 0.01534(10) Uani 1 1 d . . .
Rh2 Rh 0.67809(3) 0.412527(13) 0.34450(4) 0.02003(11) Uani 1 1 d . . .
P1 P 0.90582(10) 0.42434(4) 0.24098(12) 0.0218(3) Uani 1 1 d . . .
P2 P 0.72080(11) 0.47941(5) 0.27134(13) 0.0272(4) Uani 1 1 d . . .
P3 P 0.89719(10) 0.29541(4) 0.28722(10) 0.0145(3) Uani 1 1 d . . .
P4 P 0.79781(10) 0.26261(4) 0.45859(10) 0.0142(3) Uani 1 1 d . . .
O1 O 0.9529(4) 0.43639(15) 0.6943(4) 0.0417(12) Uani 1 1 d . . .
O2 O 1.0200(3) 0.35304(12) 0.4954(3) 0.0251(9) Uani 1 1 d . . .
O3 O 0.6437(3) 0.45447(15) 0.5382(4) 0.0446(12) Uani 1 1 d . . .
O4 O 0.5247(3) 0.31665(15) 0.5028(4) 0.0463(12) Uani 1 1 d . . .
O5 O 0.6619(3) 0.34925(12) 0.1640(3) 0.0249(9) Uani 1 1 d . . .
O6 O 0.4547(3) 0.41283(15) 0.2747(4) 0.0486(13) Uani 1 1 d . . .
C1 C 0.9057(4) 0.42820(19) 0.6194(5) 0.0262(13) Uani 1 1 d . . .
C2 C 0.9451(4) 0.36768(16) 0.4537(4) 0.0176(12) Uani 1 1 d . . .
C3 C 0.6919(4) 0.43771(19) 0.4872(5) 0.0319(15) Uani 1 1 d . . .
C4 C 0.5955(4) 0.32137(18) 0.4700(4) 0.0247(13) Uani 1 1 d . . .
C5 C 0.7088(4) 0.36440(17) 0.2364(5) 0.0200(12) Uani 1 1 d . . .
C6 C 0.5392(5) 0.41338(18) 0.3028(5) 0.0301(15) Uani 1 1 d . . .
C7 C 0.8553(4) 0.48028(17) 0.2729(5) 0.0271(14) Uani 1 1 d . . .
H7A H 0.8901 0.4895 0.3394 0.033 Uiso 1 1 calc R . .
H7B H 0.8695 0.5038 0.2258 0.033 Uiso 1 1 calc R . .
C8 C 1.0381(4) 0.43819(16) 0.2684(5) 0.0240(13) Uani 1 1 d . . .
C9 C 1.0815(4) 0.45117(18) 0.3631(5) 0.0307(15) Uani 1 1 d . . .
H9 H 1.0414 0.4531 0.4119 0.037 Uiso 1 1 calc R . .
C10 C 1.1818(5) 0.46145(19) 0.3891(6) 0.0361(16) Uani 1 1 d . . .
H10 H 1.2096 0.4711 0.4541 0.043 Uiso 1 1 calc R . .
C11 C 1.2407(5) 0.45737(19) 0.3182(6) 0.0362(17) Uani 1 1 d . . .
H11 H 1.3096 0.4639 0.3346 0.043 Uiso 1 1 calc R . .
C12 C 1.1992(4) 0.4439(2) 0.2245(6) 0.0355(16) Uani 1 1 d . . .
H12 H 1.2399 0.4409 0.1765 0.043 Uiso 1 1 calc R . .
C13 C 1.0992(4) 0.43453(17) 0.1991(5) 0.0279(14) Uani 1 1 d . . .
H13 H 1.0717 0.4255 0.1336 0.034 Uiso 1 1 calc R . .
C14 C 0.7008(4) 0.53223(18) 0.3355(6) 0.0351(16) Uani 1 1 d . . .
C15 C 0.7702(5) 0.56775(19) 0.3528(5) 0.0368(17) Uani 1 1 d . . .
H15 H 0.8324 0.5644 0.3330 0.044 Uiso 1 1 calc R . .
C16 C 0.7490(5) 0.6082(2) 0.3989(6) 0.050(2) Uani 1 1 d . . .
H16 H 0.7963 0.6324 0.4090 0.060 Uiso 1 1 calc R . .
C17 C 0.6598(6) 0.6132(2) 0.4298(9) 0.088(4) Uani 1 1 d . . .
H17 H 0.6456 0.6407 0.4616 0.105 Uiso 1 1 calc R . .
C18 C 0.5903(6) 0.5775(3) 0.4137(11) 0.111(5) Uani 1 1 d . . .
H18 H 0.5290 0.5804 0.4355 0.134 Uiso 1 1 calc R . .
C19 C 0.6112(5) 0.5380(2) 0.3660(8) 0.073(3) Uani 1 1 d . . .
H19 H 0.5629 0.5142 0.3539 0.088 Uiso 1 1 calc R . .
C20 C 0.6709(4) 0.4929(2) 0.1428(6) 0.0383(17) Uani 1 1 d . . .
C21 C 0.6775(5) 0.5373(2) 0.1054(6) 0.053(2) Uani 1 1 d . . .
H21 H 0.7024 0.5614 0.1494 0.064 Uiso 1 1 calc R . .
C22 C 0.6495(6) 0.5469(3) 0.0084(8) 0.066(3) Uani 1 1 d . . .
H22 H 0.6541 0.5774 -0.0142 0.080 Uiso 1 1 calc R . .
C23 C 0.6147(5) 0.5131(3) -0.0569(7) 0.058(2) Uani 1 1 d . . .
H23 H 0.5965 0.5199 -0.1251 0.069 Uiso 1 1 calc R . .
C24 C 0.6061(5) 0.4687(3) -0.0231(6) 0.0472(19) Uani 1 1 d . . .
H24 H 0.5815 0.4449 -0.0682 0.057 Uiso 1 1 calc R . .
C25 C 0.6332(5) 0.4590(2) 0.0764(5) 0.0391(17) Uani 1 1 d . . .
H25 H 0.6259 0.4287 0.0993 0.047 Uiso 1 1 calc R . .
C26 C 0.8784(4) 0.42260(19) 0.1069(5) 0.0289(14) Uani 1 1 d . . .
C27 C 0.8887(5) 0.4606(2) 0.0473(5) 0.0386(17) Uani 1 1 d . . .
H27 H 0.9097 0.4892 0.0771 0.046 Uiso 1 1 calc R . .
C28 C 0.8686(5) 0.4570(3) -0.0538(6) 0.048(2) Uani 1 1 d . . .
H28 H 0.8764 0.4830 -0.0930 0.057 Uiso 1 1 calc R . .
C29 C 0.8376(5) 0.4160(3) -0.0983(6) 0.0471(19) Uani 1 1 d . . .
H29 H 0.8232 0.4138 -0.1680 0.057 Uiso 1 1 calc R . .
C30 C 0.8273(5) 0.3778(2) -0.0406(5) 0.0391(16) Uani 1 1 d . . .
H30 H 0.8067 0.3493 -0.0709 0.047 Uiso 1 1 calc R . .
C31 C 0.8467(4) 0.3813(2) 0.0596(5) 0.0296(14) Uani 1 1 d . . .
H31 H 0.8386 0.3551 0.0982 0.035 Uiso 1 1 calc R . .
C32 C 0.8988(4) 0.25452(16) 0.3898(4) 0.0159(11) Uani 1 1 d . . .
H32A H 0.8949 0.2229 0.3630 0.019 Uiso 1 1 calc R . .
H32B H 0.9629 0.2575 0.4361 0.019 Uiso 1 1 calc R . .
C33 C 0.7249(4) 0.20980(16) 0.4453(4) 0.0159(11) Uani 1 1 d . . .
C34 C 0.7274(4) 0.17736(17) 0.3719(4) 0.0235(13) Uani 1 1 d . . .
H34 H 0.7720 0.1807 0.3276 0.028 Uiso 1 1 calc R . .
C35 C 0.6630(4) 0.13987(18) 0.3646(5) 0.0300(14) Uani 1 1 d . . .
H35 H 0.6633 0.1179 0.3139 0.036 Uiso 1 1 calc R . .
C36 C 0.5991(4) 0.13401(18) 0.4292(5) 0.0297(14) Uani 1 1 d . . .
H36 H 0.5563 0.1081 0.4233 0.036 Uiso 1 1 calc R . .
C37 C 0.5977(4) 0.16577(18) 0.5020(4) 0.0262(13) Uani 1 1 d . . .
H37 H 0.5545 0.1616 0.5475 0.031 Uiso 1 1 calc R . .
C38 C 0.6587(4) 0.20384(18) 0.5096(4) 0.0207(12) Uani 1 1 d . . .
H38 H 0.6555 0.2262 0.5590 0.025 Uiso 1 1 calc R . .
C39 C 0.8652(4) 0.26056(16) 0.5855(4) 0.0154(11) Uani 1 1 d . . .
C40 C 0.9174(4) 0.22078(18) 0.6219(4) 0.0211(12) Uani 1 1 d . . .
H40 H 0.9126 0.1938 0.5826 0.025 Uiso 1 1 calc R . .
C41 C 0.9760(4) 0.2208(2) 0.7154(4) 0.0280(14) Uani 1 1 d . . .
H41 H 1.0110 0.1939 0.7401 0.034 Uiso 1 1 calc R . .
C42 C 0.9833(4) 0.2603(2) 0.7729(4) 0.0259(13) Uani 1 1 d . . .
H42 H 1.0236 0.2602 0.8368 0.031 Uiso 1 1 calc R . .
C43 C 0.9326(4) 0.29946(19) 0.7377(4) 0.0271(14) Uani 1 1 d . . .
H43 H 0.9381 0.3264 0.7772 0.033 Uiso 1 1 calc R . .
C44 C 0.8732(4) 0.29955(18) 0.6442(4) 0.0214(12) Uani 1 1 d . . .
H44 H 0.8378 0.3265 0.6204 0.026 Uiso 1 1 calc R . .
C45 C 1.0244(4) 0.28666(16) 0.2707(4) 0.0158(11) Uani 1 1 d . . .
C46 C 1.0598(4) 0.24260(18) 0.2551(4) 0.0203(12) Uani 1 1 d . . .
H46 H 1.0157 0.2172 0.2472 0.024 Uiso 1 1 calc R . .
C47 C 1.1589(4) 0.23609(19) 0.2512(4) 0.0240(13) Uani 1 1 d . . .
H47 H 1.1825 0.2061 0.2412 0.029 Uiso 1 1 calc R . .
C48 C 1.2239(4) 0.27318(19) 0.2618(4) 0.0236(13) Uani 1 1 d . . .
H48 H 1.2919 0.2685 0.2594 0.028 Uiso 1 1 calc R . .
C49 C 1.1895(4) 0.31686(19) 0.2759(4) 0.0244(13) Uani 1 1 d . . .
H49 H 1.2336 0.3423 0.2821 0.029 Uiso 1 1 calc R . .
C50 C 1.0901(4) 0.32347(17) 0.2810(4) 0.0174(11) Uani 1 1 d . . .
H50 H 1.0669 0.3534 0.2915 0.021 Uiso 1 1 calc R . .
C51 C 0.8240(4) 0.26639(16) 0.1815(4) 0.0156(11) Uani 1 1 d . . .
C52 C 0.8593(4) 0.25984(17) 0.0944(4) 0.0214(12) Uani 1 1 d . . .
H52 H 0.9250 0.2689 0.0908 0.026 Uiso 1 1 calc R . .
C53 C 0.7992(4) 0.24013(18) 0.0128(4) 0.0245(13) Uani 1 1 d . . .
H53 H 0.8233 0.2364 -0.0468 0.029 Uiso 1 1 calc R . .
C54 C 0.7043(4) 0.22596(17) 0.0186(4) 0.0239(13) Uani 1 1 d . . .
H54 H 0.6638 0.2120 -0.0368 0.029 Uiso 1 1 calc R . .
C55 C 0.6682(4) 0.23191(17) 0.1040(4) 0.0216(12) Uani 1 1 d . . .
H55 H 0.6031 0.2219 0.1075 0.026 Uiso 1 1 calc R . .
C56 C 0.7265(3) 0.25237(15) 0.1843(4) 0.0186(12) Uani 1 1 d . . .
H56 H 0.7005 0.2571 0.2425 0.022 Uiso 1 1 calc R . .
O60 O 0.9703(3) 0.14783(15) 0.3603(4) 0.131(8) Uani 0.50 1 d PR . .
H601 H 1.0100 0.1200 0.3307 0.060 Uiso 0.50 1 d PR . .
C60 C 1.0491(3) 0.15053(15) 0.4401(4) 0.100(8) Uani 0.50 1 d PR . .
H60A H 1.0587 0.1825 0.4616 0.150 Uiso 0.50 1 calc PR . .
H60B H 1.1097 0.1392 0.4204 0.150 Uiso 0.50 1 calc PR . .
H60C H 1.0344 0.1317 0.4943 0.150 Uiso 0.50 1 calc PR . .

loop_
_atom_site_aniso_label
_atom_site_aniso_U_11
_atom_site_aniso_U_22
_atom_site_aniso_U_33
_atom_site_aniso_U_23
_atom_site_aniso_U_13
_atom_site_aniso_U_12
Pt1 0.01959(13) 0.01524(11) 0.02914(14) -0.00520(8) 0.01040(10) -0.00287(7)
Pt2 0.01426(12) 0.01275(11) 0.02037(13) 0.00021(8) 0.00686(9) -0.00117(7)
Rh1 0.0137(2) 0.0118(2) 0.0220(2) 0.00140(15) 0.00716(19) -0.00045(14)
Rh2 0.0147(2) 0.0124(2) 0.0349(3) 0.00174(17) 0.0094(2) 0.00070(14)
P1 0.0172(8) 0.0158(7) 0.0350(9) 0.0071(6) 0.0111(7) 0.0001(5)
P2 0.0169(8) 0.0145(7) 0.0526(11) 0.0075(6) 0.0125(8) 0.0024(5)
P3 0.0147(7) 0.0141(7) 0.0157(8) 0.0005(5) 0.0054(6) -0.0001(5)
P4 0.0148(7) 0.0140(7) 0.0151(8) 0.0005(5) 0.0056(6) -0.0011(5)
O1 0.053(3) 0.039(3) 0.032(3) -0.008(2) 0.004(2) -0.010(2)
O2 0.024(2) 0.027(2) 0.024(2) -0.0024(16) 0.0038(19) 0.0038(16)
O3 0.025(3) 0.048(3) 0.065(4) -0.027(2) 0.019(2) -0.0036(19)
O4 0.034(3) 0.048(3) 0.066(4) 0.009(2) 0.034(3) 0.002(2)
O5 0.020(2) 0.024(2) 0.030(3) 0.0031(18) 0.004(2) 0.0045(15)
O6 0.016(3) 0.054(3) 0.077(4) 0.010(2) 0.011(3) 0.0054(19)
C1 0.026(4) 0.024(3) 0.031(4) -0.004(3) 0.011(3) -0.002(2)
C2 0.026(3) 0.009(3) 0.019(3) 0.000(2) 0.008(3) -0.004(2)
C3 0.027(4) 0.022(3) 0.051(4) -0.007(3) 0.019(3) -0.008(2)
C4 0.026(3) 0.019(3) 0.031(4) 0.001(2) 0.011(3) 0.002(2)
C5 0.017(3) 0.015(3) 0.030(4) 0.005(2) 0.012(3) 0.004(2)
C6 0.035(4) 0.017(3) 0.044(4) 0.003(2) 0.021(3) 0.002(2)
C7 0.016(3) 0.015(3) 0.052(4) 0.006(3) 0.010(3) 0.002(2)
C8 0.022(3) 0.009(3) 0.043(4) 0.007(2) 0.011(3) 0.001(2)
C9 0.022(3) 0.020(3) 0.053(5) -0.004(3) 0.014(3) -0.004(2)
C10 0.035(4) 0.018(3) 0.057(5) -0.008(3) 0.011(3) -0.002(2)
C11 0.017(3) 0.025(3) 0.066(5) 0.000(3) 0.008(3) -0.003(2)
C12 0.022(4) 0.030(3) 0.059(5) 0.012(3) 0.020(3) 0.002(2)
C13 0.025(3) 0.016(3) 0.046(4) 0.011(3) 0.015(3) 0.001(2)
C14 0.021(3) 0.015(3) 0.073(5) 0.004(3) 0.019(3) 0.005(2)
C15 0.026(4) 0.019(3) 0.069(5) 0.008(3) 0.018(3) -0.001(2)
C16 0.039(4) 0.019(3) 0.096(7) -0.004(3) 0.022(4) -0.002(3)
C17 0.046(5) 0.024(4) 0.207(12) -0.030(5) 0.061(6) -0.003(3)
C18 0.047(5) 0.032(4) 0.279(16) -0.050(7) 0.089(8) -0.013(3)
C19 0.031(4) 0.022(4) 0.178(10) -0.018(5) 0.050(5) -0.003(3)
C20 0.018(3) 0.033(4) 0.065(5) 0.021(3) 0.010(3) 0.004(2)
C21 0.044(5) 0.044(4) 0.066(6) 0.027(4) -0.005(4) -0.006(3)
C22 0.045(5) 0.063(6) 0.088(8) 0.044(5) 0.005(5) -0.001(4)
C23 0.027(4) 0.085(6) 0.065(6) 0.045(5) 0.019(4) 0.016(4)
C24 0.041(5) 0.060(5) 0.042(5) 0.016(4) 0.012(4) 0.008(3)
C25 0.034(4) 0.041(4) 0.043(5) 0.015(3) 0.009(3) 0.009(3)
C26 0.017(3) 0.032(3) 0.041(4) 0.017(3) 0.013(3) 0.008(2)
C27 0.027(4) 0.037(4) 0.055(5) 0.021(3) 0.018(3) 0.008(3)
C28 0.044(5) 0.061(5) 0.046(5) 0.037(4) 0.029(4) 0.017(3)
C29 0.039(5) 0.077(6) 0.028(4) 0.017(4) 0.012(4) 0.018(4)
C30 0.038(4) 0.054(4) 0.029(4) 0.008(3) 0.014(3) 0.008(3)
C31 0.033(4) 0.031(3) 0.028(4) 0.010(3) 0.014(3) 0.009(2)
C32 0.017(3) 0.016(3) 0.014(3) 0.001(2) 0.001(2) 0.0025(19)
C33 0.015(3) 0.011(2) 0.019(3) 0.005(2) -0.002(2) 0.0018(18)
C34 0.025(3) 0.017(3) 0.030(4) -0.002(2) 0.011(3) 0.002(2)
C35 0.034(4) 0.018(3) 0.035(4) -0.007(2) -0.001(3) 0.001(2)
C36 0.031(4) 0.019(3) 0.041(4) 0.006(3) 0.010(3) -0.003(2)
C37 0.027(4) 0.027(3) 0.025(4) 0.004(2) 0.003(3) -0.005(2)
C38 0.024(3) 0.022(3) 0.016(3) -0.002(2) 0.004(3) -0.005(2)
C39 0.012(3) 0.019(3) 0.017(3) -0.001(2) 0.008(2) -0.0034(19)
C40 0.020(3) 0.026(3) 0.017(3) -0.001(2) 0.004(3) 0.007(2)
C41 0.018(3) 0.041(4) 0.026(4) 0.007(3) 0.006(3) 0.006(2)
C42 0.016(3) 0.044(4) 0.019(3) 0.002(3) 0.005(3) -0.010(2)
C43 0.028(4) 0.030(3) 0.022(4) -0.004(2) 0.002(3) -0.012(2)
C44 0.023(3) 0.021(3) 0.022(3) 0.005(2) 0.009(3) -0.002(2)
C45 0.018(3) 0.020(3) 0.010(3) 0.002(2) 0.003(2) 0.002(2)
C46 0.020(3) 0.025(3) 0.017(3) -0.004(2) 0.007(2) 0.001(2)
C47 0.026(3) 0.028(3) 0.018(3) -0.001(2) 0.004(3) 0.008(2)
C48 0.018(3) 0.045(4) 0.010(3) 0.006(2) 0.007(2) 0.005(2)
C49 0.026(3) 0.031(3) 0.018(3) 0.005(2) 0.009(3) -0.003(2)
C50 0.019(3) 0.021(3) 0.015(3) 0.004(2) 0.007(2) 0.002(2)
C51 0.018(3) 0.010(2) 0.018(3) -0.0009(19) 0.001(2) 0.0009(18)
C52 0.017(3) 0.026(3) 0.022(3) 0.002(2) 0.005(3) 0.001(2)
C53 0.030(4) 0.029(3) 0.016(3) -0.004(2) 0.008(3) 0.001(2)
C54 0.027(3) 0.019(3) 0.024(3) -0.004(2) 0.001(3) -0.003(2)
C55 0.020(3) 0.022(3) 0.023(3) -0.002(2) 0.004(3) -0.001(2)
C56 0.019(3) 0.018(3) 0.019(3) 0.003(2) 0.003(2) 0.002(2)
O60 0.074(10) 0.028(6) 0.31(3) -0.001(10) 0.091(12) -0.002(6)
C60 0.077(15) 0.069(13) 0.14(2) 0.036(13) -0.029(14) 0.041(11)

loop_
_atom_type_symbol
_atom_type_description
_atom_type_scat_dispersion_real
_atom_type_scat_dispersion_imag
_atom_type_scat_source
C C 0.0033 0.0016 'International Tables Vol C Tables 4.2.6.8 and 6.1.1.4'
H H 0.0000 0.0000 'International Tables Vol C Tables 4.2.6.8 and 6.1.1.4'
O O 0.0106 0.0060 'International Tables Vol C Tables 4.2.6.8 and 6.1.1.4'
P P 0.1023 0.0942 'International Tables Vol C Tables 4.2.6.8 and 6.1.1.4'
Rh Rh -1.1178 0.9187 'International Tables Vol C Tables 4.2.6.8 and 6.1.1.4'
Pt Pt -1.7033 8.3905 'International Tables Vol C Tables 4.2.6.8 and 6.1.1.4'

loop_
_geom_angle_atom_site_label_1
_geom_angle_atom_site_label_2
_geom_angle_atom_site_label_3
_geom_angle
_geom_angle_site_symmetry_1
_geom_angle_site_symmetry_3
_geom_angle_publ_flag
C1 Pt1 C3 106.0(3) . . ?
C1 Pt1 C2 97.3(2) . . ?
C3 Pt1 C2 155.5(2) . . ?
C1 Pt1 Rh1 144.91(17) . . ?
C3 Pt1 Rh1 109.08(18) . . ?
C2 Pt1 Rh1 47.80(15) . . ?
C1 Pt1 Rh2 155.16(17) . . ?
C3 Pt1 Rh2 49.59(18) . . ?
C2 Pt1 Rh2 107.53(15) . . ?
Rh1 Pt1 Rh2 59.811(13) . . ?
C1 Pt1 Pt2 133.50(17) . . ?
C3 Pt1 Pt2 78.99(15) . . ?
C2 Pt1 Pt2 79.39(13) . . ?
Rh1 Pt1 Pt2 54.521(10) . . ?
Rh2 Pt1 Pt2 54.854(10) . . ?
C4 Pt2 P4 104.57(16) . . ?
C4 Pt2 Rh1 160.84(16) . . ?
P4 Pt2 Rh1 94.57(3) . . ?
C4 Pt2 Rh2 99.69(16) . . ?
P4 Pt2 Rh2 155.73(3) . . ?
Rh1 Pt2 Rh2 61.181(13) . . ?
C4 Pt2 Pt1 115.62(17) . . ?
P4 Pt2 Pt1 110.81(3) . . ?
Rh1 Pt2 Pt1 56.298(10) . . ?
Rh2 Pt2 Pt1 56.502(11) . . ?
C2 Rh1 C5 160.5(2) . . ?
C2 Rh1 P3 91.65(14) . . ?
C5 Rh1 P3 97.10(15) . . ?
C2 Rh1 P1 99.13(14) . . ?
C5 Rh1 P1 94.08(15) . . ?
P3 Rh1 P1 110.54(5) . . ?
C2 Rh1 Pt2 91.84(15) . . ?
C5 Rh1 Pt2 70.46(15) . . ?
P3 Rh1 Pt2 92.42(3) . . ?
P1 Rh1 Pt2 154.06(4) . . ?
C2 Rh1 Pt1 51.98(15) . . ?
C5 Rh1 Pt1 111.77(15) . . ?
P3 Rh1 Pt1 136.52(4) . . ?
P1 Rh1 Pt1 99.43(4) . . ?
Pt2 Rh1 Pt1 69.181(12) . . ?
C2 Rh1 Rh2 112.28(15) . . ?
C5 Rh1 Rh2 52.05(15) . . ?
P3 Rh1 Rh2 142.50(4) . . ?
P1 Rh1 Rh2 94.28(4) . . ?
Pt2 Rh1 Rh2 59.784(13) . . ?
Pt1 Rh1 Rh2 60.393(14) . . ?
C6 Rh2 C3 101.0(3) . . ?
C6 Rh2 C5 96.6(2) . . ?
C3 Rh2 C5 153.6(2) . . ?
C6 Rh2 P2 100.35(17) . . ?
C3 Rh2 P2 97.60(16) . . ?
C5 Rh2 P2 98.37(14) . . ?
C6 Rh2 Pt2 102.58(16) . . ?
C3 Rh2 Pt2 88.44(16) . . ?
C5 Rh2 Pt2 68.51(14) . . ?
P2 Rh2 Pt2 154.68(4) . . ?
C6 Rh2 Rh1 143.24(17) . . ?
C3 Rh2 Rh1 109.22(17) . . ?
C5 Rh2 Rh1 48.19(15) . . ?
P2 Rh2 Rh1 95.91(4) . . ?
Pt2 Rh2 Rh1 59.034(12) . . ?
C6 Rh2 Pt1 148.1(2) . . ?
C3 Rh2 Pt1 49.74(17) . . ?
C5 Rh2 Pt1 107.36(15) . . ?
P2 Rh2 Pt1 96.68(4) . . ?
Pt2 Rh2 Pt1 68.644(12) . . ?
Rh1 Rh2 Pt1 59.797(13) . . ?
C26 P1 C8 102.9(3) . . ?
C26 P1 C7 104.6(3) . . ?
C8 P1 C7 99.1(2) . . ?
C26 P1 Rh1 118.63(19) . . ?
C8 P1 Rh1 120.14(18) . . ?
C7 P1 Rh1 108.82(19) . . ?
C14 P2 C20 103.3(3) . . ?
C14 P2 C7 103.0(3) . . ?
C20 P2 C7 101.5(3) . . ?
C14 P2 Rh2 115.0(2) . . ?
C20 P2 Rh2 121.8(2) . . ?
C7 P2 Rh2 109.96(18) . . ?
C51 P3 C45 103.4(2) . . ?
C51 P3 C32 104.0(2) . . ?
C45 P3 C32 97.6(2) . . ?
C51 P3 Rh1 117.33(16) . . ?
C45 P3 Rh1 121.46(16) . . ?
C32 P3 Rh1 110.04(17) . . ?
C39 P4 C33 103.8(2) . . ?
C39 P4 C32 101.4(2) . . ?
C33 P4 C32 107.0(2) . . ?
C39 P4 Pt2 113.75(16) . . ?
C33 P4 Pt2 115.92(16) . . ?
C32 P4 Pt2 113.50(16) . . ?
O1 C1 Pt1 175.9(5) . . ?
O2 C2 Rh1 145.8(4) . . ?
O2 C2 Pt1 133.7(4) . . ?
Rh1 C2 Pt1 80.2(2) . . ?
O3 C3 Rh2 139.8(5) . . ?
O3 C3 Pt1 139.4(6) . . ?
Rh2 C3 Pt1 80.7(2) . . ?
O4 C4 Pt2 179.0(6) . . ?
O5 C5 Rh1 146.3(4) . . ?
O5 C5 Rh2 133.9(4) . . ?
Rh1 C5 Rh2 79.8(2) . . ?
O6 C6 Rh2 177.5(6) . . ?
P2 C7 P1 113.8(3) . . ?
P2 C7 H7A 108.8 . . ?
P1 C7 H7A 108.8 . . ?
P2 C7 H7B 108.8 . . ?
P1 C7 H7B 108.8 . . ?
H7A C7 H7B 107.7 . . ?
C9 C8 C13 117.6(5) . . ?
C9 C8 P1 119.3(4) . . ?
C13 C8 P1 123.0(5) . . ?
C8 C9 C10 122.2(6) . . ?
C8 C9 H9 118.9 . . ?
C10 C9 H9 118.9 . . ?
C9 C10 C11 118.6(7) . . ?
C9 C10 H10 120.7 . . ?
C11 C10 H10 120.7 . . ?
C12 C11 C10 119.9(6) . . ?
C12 C11 H11 120.0 . . ?
C10 C11 H11 120.0 . . ?
C11 C12 C13 120.9(6) . . ?
C11 C12 H12 119.5 . . ?
C13 C12 H12 119.5 . . ?
C12 C13 C8 120.7(6) . . ?
C12 C13 H13 119.7 . . ?
C8 C13 H13 119.7 . . ?
C19 C14 C15 118.4(6) . . ?
C19 C14 P2 118.3(5) . . ?
C15 C14 P2 123.2(5) . . ?
C16 C15 C14 120.6(6) . . ?
C16 C15 H15 119.7 . . ?
C14 C15 H15 119.7 . . ?
C17 C16 C15 120.4(6) . . ?
C17 C16 H16 119.8 . . ?
C15 C16 H16 119.8 . . ?
C16 C17 C18 119.3(7) . . ?
C16 C17 H17 120.3 . . ?
C18 C17 H17 120.3 . . ?
C19 C18 C17 119.9(7) . . ?
C19 C18 H18 120.1 . . ?
C17 C18 H18 120.1 . . ?
C18 C19 C14 121.4(6) . . ?
C18 C19 H19 119.3 . . ?
C14 C19 H19 119.3 . . ?
C25 C20 C21 117.1(7) . . ?
C25 C20 P2 121.2(5) . . ?
C21 C20 P2 121.4(6) . . ?
C22 C21 C20 122.0(8) . . ?
C22 C21 H21 119.0 . . ?
C20 C21 H21 119.0 . . ?
C21 C22 C23 120.6(8) . . ?
C21 C22 H22 119.7 . . ?
C23 C22 H22 119.7 . . ?
C22 C23 C24 119.4(8) . . ?
C22 C23 H23 120.3 . . ?
C24 C23 H23 120.3 . . ?
C25 C24 C23 120.0(8) . . ?
C25 C24 H24 120.0 . . ?
C23 C24 H24 120.0 . . ?
C20 C25 C24 120.8(7) . . ?
C20 C25 H25 119.6 . . ?
C24 C25 H25 119.6 . . ?
C31 C26 C27 117.4(6) . . ?
C31 C26 P1 119.1(4) . . ?
C27 C26 P1 123.5(5) . . ?
C28 C27 C26 120.8(7) . . ?
C28 C27 H27 119.6 . . ?
C26 C27 H27 119.6 . . ?
C29 C28 C27 120.5(6) . . ?
C29 C28 H28 119.8 . . ?
C27 C28 H28 119.8 . . ?
C28 C29 C30 119.6(7) . . ?
C28 C29 H29 120.2 . . ?
C30 C29 H29 120.2 . . ?
C31 C30 C29 120.0(7) . . ?
C31 C30 H30 120.0 . . ?
C29 C30 H30 120.0 . . ?
C30 C31 C26 121.6(6) . . ?
C30 C31 H31 119.2 . . ?
C26 C31 H31 119.2 . . ?
P4 C32 P3 114.4(3) . . ?
P4 C32 H32A 108.7 . . ?
P3 C32 H32A 108.7 . . ?
P4 C32 H32B 108.7 . . ?
P3 C32 H32B 108.7 . . ?
H32A C32 H32B 107.6 . . ?
C34 C33 C38 119.2(5) . . ?
C34 C33 P4 123.9(4) . . ?
C38 C33 P4 116.8(4) . . ?
C33 C34 C35 118.8(5) . . ?
C33 C34 H34 120.6 . . ?
C35 C34 H34 120.6 . . ?
C36 C35 C34 121.5(6) . . ?
C36 C35 H35 119.3 . . ?
C34 C35 H35 119.3 . . ?
C37 C36 C35 119.6(5) . . ?
C37 C36 H36 120.2 . . ?
C35 C36 H36 120.2 . . ?
C36 C37 C38 120.3(6) . . ?
C36 C37 H37 119.9 . . ?
C38 C37 H37 119.9 . . ?
C37 C38 C33 120.6(5) . . ?
C37 C38 H38 119.7 . . ?
C33 C38 H38 119.7 . . ?
C44 C39 C40 119.0(5) . . ?
C44 C39 P4 120.4(4) . . ?
C40 C39 P4 120.3(4) . . ?
C41 C40 C39 120.0(5) . . ?
C41 C40 H40 120.0 . . ?
C39 C40 H40 120.0 . . ?
C40 C41 C42 120.0(5) . . ?
C40 C41 H41 120.0 . . ?
C42 C41 H41 120.0 . . ?
C43 C42 C41 120.4(6) . . ?
C43 C42 H42 119.8 . . ?
C41 C42 H42 119.8 . . ?
C42 C43 C44 119.9(5) . . ?
C42 C43 H43 120.1 . . ?
C44 C43 H43 120.1 . . ?
C39 C44 C43 120.6(5) . . ?
C39 C44 H44 119.7 . . ?
C43 C44 H44 119.7 . . ?
C50 C45 C46 118.9(5) . . ?
C50 C45 P3 119.9(4) . . ?
C46 C45 P3 121.0(4) . . ?
C47 C46 C45 120.2(5) . . ?
C47 C46 H46 119.9 . . ?
C45 C46 H46 119.9 . . ?
C46 C47 C48 120.4(5) . . ?
C46 C47 H47 119.8 . . ?
C48 C47 H47 119.8 . . ?
C49 C48 C47 119.9(5) . . ?
C49 C48 H48 120.0 . . ?
C47 C48 H48 120.0 . . ?
C48 C49 C50 119.9(5) . . ?
C48 C49 H49 120.1 . . ?
C50 C49 H49 120.1 . . ?
C45 C50 C49 120.7(5) . . ?
C45 C50 H50 119.6 . . ?
C49 C50 H50 119.6 . . ?
C52 C51 C56 118.1(5) . . ?
C52 C51 P3 121.9(4) . . ?
C56 C51 P3 119.8(4) . . ?
C53 C52 C51 120.6(5) . . ?
C53 C52 H52 119.7 . . ?
C51 C52 H52 119.7 . . ?
C54 C53 C52 119.8(5) . . ?
C54 C53 H53 120.1 . . ?
C52 C53 H53 120.1 . . ?
C55 C54 C53 120.6(5) . . ?
C55 C54 H54 119.7 . . ?
C53 C54 H54 119.7 . . ?
C54 C55 C56 119.9(5) . . ?
C54 C55 H55 120.0 . . ?
C56 C55 H55 120.0 . . ?
C55 C56 C51 121.0(5) . . ?
C55 C56 H56 119.5 . . ?
C51 C56 H56 119.5 . . ?
C60 O60 H601 88.4 . . ?
O60 C60 H60A 109.5 . . ?
O60 C60 H60B 109.5 . . ?
H60A C60 H60B 109.5 . . ?
O60 C60 H60C 109.5 . . ?
H60A C60 H60C 109.5 . . ?
H60B C60 H60C 109.5 . . ?

loop_
_geom_bond_atom_site_label_1
_geom_bond_atom_site_label_2
_geom_bond_distance
_geom_bond_site_symmetry_2
_geom_bond_publ_flag
Pt1 C1 1.874(7) . ?
Pt1 C3 2.085(6) . ?
Pt1 C2 2.143(5) . ?
Pt1 Rh1 2.6804(5) . ?
Pt1 Rh2 2.6965(5) . ?
Pt1 Pt2 3.0115(3) . ?
Pt2 C4 1.857(6) . ?
Pt2 P4 2.2906(13) . ?
Pt2 Rh1 2.6237(4) . ?
Pt2 Rh2 2.6441(4) . ?
Rh1 C2 2.015(6) . ?
Rh1 C5 2.030(6) . ?
Rh1 P3 2.2948(13) . ?
Rh1 P1 2.3471(14) . ?
Rh1 Rh2 2.6808(6) . ?
Rh2 C6 1.886(7) . ?
Rh2 C3 2.081(7) . ?
Rh2 C5 2.148(6) . ?
Rh2 P2 2.3209(14) . ?
P1 C26 1.822(7) . ?
P1 C8 1.829(6) . ?
P1 C7 1.857(5) . ?
P2 C14 1.823(6) . ?
P2 C20 1.823(7) . ?
P2 C7 1.843(5) . ?
P3 C51 1.818(5) . ?
P3 C45 1.821(5) . ?
P3 C32 1.849(5) . ?
P4 C39 1.824(6) . ?
P4 C33 1.825(5) . ?
P4 C32 1.839(5) . ?
O1 C1 1.139(7) . ?
O2 C2 1.162(6) . ?
O3 C3 1.162(7) . ?
O4 C4 1.155(7) . ?
O5 C5 1.170(6) . ?
O6 C6 1.152(7) . ?
C7 H7A 0.9900 . ?
C7 H7B 0.9900 . ?
C8 C9 1.386(9) . ?
C8 C13 1.391(8) . ?
C9 C10 1.388(8) . ?
C9 H9 0.9500 . ?
C10 C11 1.389(9) . ?
C10 H10 0.9500 . ?
C11 C12 1.371(9) . ?
C11 H11 0.9500 . ?
C12 C13 1.379(8) . ?
C12 H12 0.9500 . ?
C13 H13 0.9500 . ?
C14 C19 1.384(9) . ?
C14 C15 1.397(8) . ?
C15 C16 1.396(9) . ?
C15 H15 0.9500 . ?
C16 C17 1.379(10) . ?
C16 H16 0.9500 . ?
C17 C18 1.401(10) . ?
C17 H17 0.9500 . ?
C18 C19 1.384(11) . ?
C18 H18 0.9500 . ?
C19 H19 0.9500 . ?
C20 C25 1.382(10) . ?
C20 C21 1.403(9) . ?
C21 C22 1.352(12) . ?
C21 H21 0.9500 . ?
C22 C23 1.359(12) . ?
C22 H22 0.9500 . ?
C23 C24 1.389(10) . ?
C23 H23 0.9500 . ?
C24 C25 1.386(10) . ?
C24 H24 0.9500 . ?
C25 H25 0.9500 . ?
C26 C31 1.397(9) . ?
C26 C27 1.403(8) . ?
C27 C28 1.377(10) . ?
C27 H27 0.9500 . ?
C28 C29 1.373(11) . ?
C28 H28 0.9500 . ?
C29 C30 1.392(10) . ?
C29 H29 0.9500 . ?
C30 C31 1.365(9) . ?
C30 H30 0.9500 . ?
C31 H31 0.9500 . ?
C32 H32A 0.9900 . ?
C32 H32B 0.9900 . ?
C33 C34 1.392(8) . ?
C33 C38 1.398(7) . ?
C34 C35 1.396(8) . ?
C34 H34 0.9500 . ?
C35 C36 1.375(9) . ?
C35 H35 0.9500 . ?
C36 C37 1.371(8) . ?
C36 H36 0.9500 . ?
C37 C38 1.382(7) . ?
C37 H37 0.9500 . ?
C38 H38 0.9500 . ?
C39 C44 1.389(7) . ?
C39 C40 1.405(7) . ?
C40 C41 1.388(8) . ?
C40 H40 0.9500 . ?
C41 C42 1.390(8) . ?
C41 H41 0.9500 . ?
C42 C43 1.377(8) . ?
C42 H42 0.9500 . ?
C43 C44 1.393(8) . ?
C43 H43 0.9500 . ?
C44 H44 0.9500 . ?
C45 C50 1.391(7) . ?
C45 C46 1.404(7) . ?
C46 C47 1.384(7) . ?
C46 H46 0.9500 . ?
C47 C48 1.392(8) . ?
C47 H47 0.9500 . ?
C48 C49 1.384(8) . ?
C48 H48 0.9500 . ?
C49 C50 1.394(7) . ?
C49 H49 0.9500 . ?
C50 H50 0.9500 . ?
C51 C52 1.394(7) . ?
C51 C56 1.407(7) . ?
C52 C53 1.390(8) . ?
C52 H52 0.9500 . ?
C53 C54 1.383(8) . ?
C53 H53 0.9500 . ?
C54 C55 1.375(8) . ?
C54 H54 0.9500 . ?
C55 C56 1.377(7) . ?
C55 H55 0.9500 . ?
C56 H56 0.9500 . ?
O60 C60 1.3946 . ?
O60 H601 1.0966 . ?
C60 H60A 0.9800 . ?
C60 H60B 0.9800 . ?
C60 H60C 0.9800 . ?

loop_
_geom_torsion_atom_site_label_1
_geom_torsion_atom_site_label_2
_geom_torsion_atom_site_label_3
_geom_torsion_atom_site_label_4
_geom_torsion
_geom_torsion_site_symmetry_1
_geom_torsion_site_symmetry_2
_geom_torsion_site_symmetry_3
_geom_torsion_site_symmetry_4
_geom_torsion_publ_flag
C1 Pt1 Pt2 C4 64.9(3) . . . . ?
C3 Pt1 Pt2 C4 -36.8(3) . . . . ?
C2 Pt1 Pt2 C4 154.9(2) . . . . ?
Rh1 Pt1 Pt2 C4 -160.0(2) . . . . ?
Rh2 Pt1 Pt2 C4 -84.6(2) . . . . ?
C1 Pt1 Pt2 P4 -53.8(2) . . . . ?
C3 Pt1 Pt2 P4 -155.49(19) . . . . ?
C2 Pt1 Pt2 P4 36.20(15) . . . . ?
Rh1 Pt1 Pt2 P4 81.31(4) . . . . ?
Rh2 Pt1 Pt2 P4 156.63(4) . . . . ?
C1 Pt1 Pt2 Rh1 -135.1(2) . . . . ?
C3 Pt1 Pt2 Rh1 123.20(19) . . . . ?
C2 Pt1 Pt2 Rh1 -45.12(15) . . . . ?
Rh2 Pt1 Pt2 Rh1 75.320(16) . . . . ?
C1 Pt1 Pt2 Rh2 149.5(2) . . . . ?
C3 Pt1 Pt2 Rh2 47.88(19) . . . . ?
C2 Pt1 Pt2 Rh2 -120.44(15) . . . . ?
Rh1 Pt1 Pt2 Rh2 -75.320(16) . . . . ?
C4 Pt2 Rh1 C2 118.2(6) . . . . ?
P4 Pt2 Rh1 C2 -64.22(14) . . . . ?
Rh2 Pt2 Rh1 C2 114.84(14) . . . . ?
Pt1 Pt2 Rh1 C2 47.81(14) . . . . ?
C4 Pt2 Rh1 C5 -53.4(6) . . . . ?
P4 Pt2 Rh1 C5 124.20(16) . . . . ?
Rh2 Pt2 Rh1 C5 -56.74(15) . . . . ?
Pt1 Pt2 Rh1 C5 -123.77(15) . . . . ?
C4 Pt2 Rh1 P3 -150.1(6) . . . . ?
P4 Pt2 Rh1 P3 27.52(5) . . . . ?
Rh2 Pt2 Rh1 P3 -153.42(4) . . . . ?
Pt1 Pt2 Rh1 P3 139.55(4) . . . . ?
C4 Pt2 Rh1 P1 2.7(6) . . . . ?
P4 Pt2 Rh1 P1 -179.64(11) . . . . ?
Rh2 Pt2 Rh1 P1 -0.58(10) . . . . ?
Pt1 Pt2 Rh1 P1 -67.61(10) . . . . ?
C4 Pt2 Rh1 Pt1 70.4(6) . . . . ?
P4 Pt2 Rh1 Pt1 -112.03(4) . . . . ?
Rh2 Pt2 Rh1 Pt1 67.032(14) . . . . ?
C4 Pt2 Rh1 Rh2 3.3(6) . . . . ?
P4 Pt2 Rh1 Rh2 -179.06(4) . . . . ?
Pt1 Pt2 Rh1 Rh2 -67.032(14) . . . . ?
C1 Pt1 Rh1 C2 7.2(3) . . . . ?
C3 Pt1 Rh1 C2 -170.3(2) . . . . ?
Rh2 Pt1 Rh1 C2 -176.16(17) . . . . ?
Pt2 Pt1 Rh1 C2 -109.94(17) . . . . ?
C1 Pt1 Rh1 C5 174.6(3) . . . . ?
C3 Pt1 Rh1 C5 -2.8(2) . . . . ?
C2 Pt1 Rh1 C5 167.5(2) . . . . ?
Rh2 Pt1 Rh1 C5 -8.71(15) . . . . ?
Pt2 Pt1 Rh1 C5 57.52(15) . . . . ?
C1 Pt1 Rh1 P3 46.7(3) . . . . ?
C3 Pt1 Rh1 P3 -130.77(17) . . . . ?
C2 Pt1 Rh1 P3 39.53(18) . . . . ?
Rh2 Pt1 Rh1 P3 -136.63(5) . . . . ?
Pt2 Pt1 Rh1 P3 -70.41(5) . . . . ?
C1 Pt1 Rh1 P1 -87.1(3) . . . . ?
C3 Pt1 Rh1 P1 95.44(17) . . . . ?
C2 Pt1 Rh1 P1 -94.27(17) . . . . ?
Rh2 Pt1 Rh1 P1 89.57(4) . . . . ?
Pt2 Pt1 Rh1 P1 155.80(4) . . . . ?
C1 Pt1 Rh1 Pt2 117.1(3) . . . . ?
C3 Pt1 Rh1 Pt2 -60.36(17) . . . . ?
C2 Pt1 Rh1 Pt2 109.94(17) . . . . ?
Rh2 Pt1 Rh1 Pt2 -66.222(12) . . . . ?
C1 Pt1 Rh1 Rh2 -176.7(3) . . . . ?
C3 Pt1 Rh1 Rh2 5.86(17) . . . . ?
C2 Pt1 Rh1 Rh2 176.16(17) . . . . ?
Pt2 Pt1 Rh1 Rh2 66.222(12) . . . . ?
C4 Pt2 Rh2 C6 -33.5(3) . . . . ?
P4 Pt2 Rh2 C6 147.7(2) . . . . ?
Rh1 Pt2 Rh2 C6 145.4(2) . . . . ?
Pt1 Pt2 Rh2 C6 -147.9(2) . . . . ?
C4 Pt2 Rh2 C3 67.5(2) . . . . ?
P4 Pt2 Rh2 C3 -111.33(18) . . . . ?
Rh1 Pt2 Rh2 C3 -113.60(16) . . . . ?
Pt1 Pt2 Rh2 C3 -46.89(16) . . . . ?
C4 Pt2 Rh2 C5 -125.7(2) . . . . ?
P4 Pt2 Rh2 C5 55.45(18) . . . . ?
Rh1 Pt2 Rh2 C5 53.18(16) . . . . ?
Pt1 Pt2 Rh2 C5 119.89(16) . . . . ?
C4 Pt2 Rh2 P2 172.1(2) . . . . ?
P4 Pt2 Rh2 P2 -6.74(15) . . . . ?
Rh1 Pt2 Rh2 P2 -9.01(11) . . . . ?
Pt1 Pt2 Rh2 P2 57.71(11) . . . . ?
C4 Pt2 Rh2 Rh1 -178.89(19) . . . . ?
P4 Pt2 Rh2 Rh1 2.27(9) . . . . ?
Pt1 Pt2 Rh2 Rh1 66.715(13) . . . . ?
C4 Pt2 Rh2 Pt1 114.39(19) . . . . ?
P4 Pt2 Rh2 Pt1 -64.44(9) . . . . ?
Rh1 Pt2 Rh2 Pt1 -66.715(13) . . . . ?
C2 Rh1 Rh2 C6 -146.3(3) . . . . ?
C5 Rh1 Rh2 C6 20.2(4) . . . . ?
P3 Rh1 Rh2 C6 -20.5(3) . . . . ?
P1 Rh1 Rh2 C6 112.0(3) . . . . ?
Pt2 Rh1 Rh2 C6 -67.7(3) . . . . ?
Pt1 Rh1 Rh2 C6 -149.6(3) . . . . ?
C2 Rh1 Rh2 C3 -2.6(2) . . . . ?
C5 Rh1 Rh2 C3 163.9(2) . . . . ?
P3 Rh1 Rh2 C3 123.20(17) . . . . ?
P1 Rh1 Rh2 C3 -104.31(17) . . . . ?
Pt2 Rh1 Rh2 C3 75.95(16) . . . . ?
Pt1 Rh1 Rh2 C3 -5.88(16) . . . . ?
C2 Rh1 Rh2 C5 -166.5(2) . . . . ?
P3 Rh1 Rh2 C5 -40.65(19) . . . . ?
P1 Rh1 Rh2 C5 91.84(18) . . . . ?
Pt2 Rh1 Rh2 C5 -87.90(18) . . . . ?
Pt1 Rh1 Rh2 C5 -169.73(18) . . . . ?
C2 Rh1 Rh2 P2 97.58(15) . . . . ?
C5 Rh1 Rh2 P2 -95.96(19) . . . . ?
P3 Rh1 Rh2 P2 -136.61(8) . . . . ?
P1 Rh1 Rh2 P2 -4.12(6) . . . . ?
Pt2 Rh1 Rh2 P2 176.14(5) . . . . ?
Pt1 Rh1 Rh2 P2 94.31(5) . . . . ?
C2 Rh1 Rh2 Pt2 -78.56(14) . . . . ?
C5 Rh1 Rh2 Pt2 87.90(18) . . . . ?
P3 Rh1 Rh2 Pt2 47.25(6) . . . . ?
P1 Rh1 Rh2 Pt2 179.75(4) . . . . ?
Pt1 Rh1 Rh2 Pt2 -81.829(13) . . . . ?
C2 Rh1 Rh2 Pt1 3.27(14) . . . . ?
C5 Rh1 Rh2 Pt1 169.73(18) . . . . ?
P3 Rh1 Rh2 Pt1 129.08(6) . . . . ?
P1 Rh1 Rh2 Pt1 -98.43(4) . . . . ?
Pt2 Rh1 Rh2 Pt1 81.829(13) . . . . ?
C1 Pt1 Rh2 C6 -39.6(5) . . . . ?
C3 Pt1 Rh2 C6 -27.7(4) . . . . ?
C2 Pt1 Rh2 C6 142.0(3) . . . . ?
Rh1 Pt1 Rh2 C6 145.0(3) . . . . ?
Pt2 Pt1 Rh2 C6 79.3(3) . . . . ?
C1 Pt1 Rh2 C3 -11.9(5) . . . . ?
C2 Pt1 Rh2 C3 169.7(2) . . . . ?
Rh1 Pt1 Rh2 C3 172.7(2) . . . . ?
Pt2 Pt1 Rh2 C3 107.0(2) . . . . ?
C1 Pt1 Rh2 C5 -176.6(4) . . . . ?
C3 Pt1 Rh2 C5 -164.7(2) . . . . ?
C2 Pt1 Rh2 C5 5.02(19) . . . . ?
Rh1 Pt1 Rh2 C5 8.00(14) . . . . ?
Pt2 Pt1 Rh2 C5 -57.69(14) . . . . ?
C1 Pt1 Rh2 P2 82.5(4) . . . . ?
C3 Pt1 Rh2 P2 94.3(2) . . . . ?
C2 Pt1 Rh2 P2 -95.94(14) . . . . ?
Rh1 Pt1 Rh2 P2 -92.96(4) . . . . ?
Pt2 Pt1 Rh2 P2 -158.66(4) . . . . ?
C1 Pt1 Rh2 Pt2 -118.9(4) . . . . ?
C3 Pt1 Rh2 Pt2 -107.0(2) . . . . ?
C2 Pt1 Rh2 Pt2 62.71(13) . . . . ?
Rh1 Pt1 Rh2 Pt2 65.693(12) . . . . ?
C1 Pt1 Rh2 Rh1 175.4(4) . . . . ?
C3 Pt1 Rh2 Rh1 -172.7(2) . . . . ?
C2 Pt1 Rh2 Rh1 -2.98(13) . . . . ?
Pt2 Pt1 Rh2 Rh1 -65.693(12) . . . . ?
C2 Rh1 P1 C26 153.6(3) . . . . ?
C5 Rh1 P1 C26 -40.8(3) . . . . ?
P3 Rh1 P1 C26 58.3(2) . . . . ?
Pt2 Rh1 P1 C26 -92.5(2) . . . . ?
Pt1 Rh1 P1 C26 -153.7(2) . . . . ?
Rh2 Rh1 P1 C26 -93.0(2) . . . . ?
C2 Rh1 P1 C8 25.9(3) . . . . ?
C5 Rh1 P1 C8 -168.5(3) . . . . ?
P3 Rh1 P1 C8 -69.4(2) . . . . ?
Pt2 Rh1 P1 C8 139.8(2) . . . . ?
Pt1 Rh1 P1 C8 78.6(2) . . . . ?
Rh2 Rh1 P1 C8 139.2(2) . . . . ?
C2 Rh1 P1 C7 -87.1(3) . . . . ?
C5 Rh1 P1 C7 78.4(3) . . . . ?
P3 Rh1 P1 C7 177.6(2) . . . . ?
Pt2 Rh1 P1 C7 26.7(3) . . . . ?
Pt1 Rh1 P1 C7 -34.4(2) . . . . ?
Rh2 Rh1 P1 C7 26.2(2) . . . . ?
C6 Rh2 P2 C14 78.7(3) . . . . ?
C3 Rh2 P2 C14 -24.1(3) . . . . ?
C5 Rh2 P2 C14 177.1(3) . . . . ?
Pt2 Rh2 P2 C14 -126.6(2) . . . . ?
Rh1 Rh2 P2 C14 -134.4(2) . . . . ?
Pt1 Rh2 P2 C14 -74.2(2) . . . . ?
C6 Rh2 P2 C20 -47.2(3) . . . . ?
C3 Rh2 P2 C20 -150.0(3) . . . . ?
C5 Rh2 P2 C20 51.2(3) . . . . ?
Pt2 Rh2 P2 C20 107.4(3) . . . . ?
Rh1 Rh2 P2 C20 99.7(2) . . . . ?
Pt1 Rh2 P2 C20 159.9(2) . . . . ?
C6 Rh2 P2 C7 -165.6(3) . . . . ?
C3 Rh2 P2 C7 91.6(3) . . . . ?
C5 Rh2 P2 C7 -67.2(3) . . . . ?
Pt2 Rh2 P2 C7 -11.0(3) . . . . ?
Rh1 Rh2 P2 C7 -18.7(2) . . . . ?
Pt1 Rh2 P2 C7 41.5(2) . . . . ?
C2 Rh1 P3 C51 172.1(2) . . . . ?
C5 Rh1 P3 C51 9.6(2) . . . . ?
P1 Rh1 P3 C51 -87.5(2) . . . . ?
Pt2 Rh1 P3 C51 80.23(19) . . . . ?
Pt1 Rh1 P3 C51 142.04(19) . . . . ?
Rh2 Rh1 P3 C51 40.8(2) . . . . ?
C2 Rh1 P3 C45 -59.4(2) . . . . ?
C5 Rh1 P3 C45 138.1(2) . . . . ?
P1 Rh1 P3 C45 41.0(2) . . . . ?
Pt2 Rh1 P3 C45 -151.3(2) . . . . ?
Pt1 Rh1 P3 C45 -89.5(2) . . . . ?
Rh2 Rh1 P3 C45 169.28(19) . . . . ?
C2 Rh1 P3 C32 53.5(2) . . . . ?
C5 Rh1 P3 C32 -109.0(2) . . . . ?
P1 Rh1 P3 C32 153.93(18) . . . . ?
Pt2 Rh1 P3 C32 -38.38(18) . . . . ?
Pt1 Rh1 P3 C32 23.4(2) . . . . ?
Rh2 Rh1 P3 C32 -77.82(19) . . . . ?
C4 Pt2 P4 C39 -80.0(3) . . . . ?
Rh1 Pt2 P4 C39 100.83(17) . . . . ?
Rh2 Pt2 P4 C39 98.83(19) . . . . ?
Pt1 Pt2 P4 C39 45.24(18) . . . . ?
C4 Pt2 P4 C33 40.2(3) . . . . ?
Rh1 Pt2 P4 C33 -139.0(2) . . . . ?
Rh2 Pt2 P4 C33 -141.0(2) . . . . ?
Pt1 Pt2 P4 C33 165.5(2) . . . . ?
C4 Pt2 P4 C32 164.7(3) . . . . ?
Rh1 Pt2 P4 C32 -14.48(19) . . . . ?
Rh2 Pt2 P4 C32 -16.5(2) . . . . ?
Pt1 Pt2 P4 C32 -70.07(19) . . . . ?
C3 Pt1 C1 O1 162(7) . . . . ?
C2 Pt1 C1 O1 -10(8) . . . . ?
Rh1 Pt1 C1 O1 -16(8) . . . . ?
Rh2 Pt1 C1 O1 171(7) . . . . ?
Pt2 Pt1 C1 O1 72(8) . . . . ?
C5 Rh1 C2 O2 136.7(7) . . . . ?
P3 Rh1 C2 O2 19.8(7) . . . . ?
P1 Rh1 C2 O2 -91.3(7) . . . . ?
Pt2 Rh1 C2 O2 112.3(7) . . . . ?
Pt1 Rh1 C2 O2 173.8(8) . . . . ?
Rh2 Rh1 C2 O2 170.2(7) . . . . ?
C5 Rh1 C2 Pt1 -37.1(6) . . . . ?
P3 Rh1 C2 Pt1 -154.01(11) . . . . ?
P1 Rh1 C2 Pt1 94.88(11) . . . . ?
Pt2 Rh1 C2 Pt1 -61.54(11) . . . . ?
Rh2 Rh1 C2 Pt1 -3.61(16) . . . . ?
C1 Pt1 C2 O2 9.0(6) . . . . ?
C3 Pt1 C2 O2 -152.7(5) . . . . ?
Rh1 Pt1 C2 O2 -175.2(6) . . . . ?
Rh2 Pt1 C2 O2 -171.7(5) . . . . ?
Pt2 Pt1 C2 O2 -124.1(5) . . . . ?
C1 Pt1 C2 Rh1 -175.8(2) . . . . ?
C3 Pt1 C2 Rh1 22.5(6) . . . . ?
Rh2 Pt1 C2 Rh1 3.48(16) . . . . ?
Pt2 Pt1 C2 Rh1 51.15(10) . . . . ?
C6 Rh2 C3 O3 -9.4(8) . . . . ?
C5 Rh2 C3 O3 -140.5(7) . . . . ?
P2 Rh2 C3 O3 92.8(7) . . . . ?
Pt2 Rh2 C3 O3 -111.9(7) . . . . ?
Rh1 Rh2 C3 O3 -168.2(7) . . . . ?
Pt1 Rh2 C3 O3 -174.9(8) . . . . ?
C6 Rh2 C3 Pt1 165.49(19) . . . . ?
C5 Rh2 C3 Pt1 34.4(5) . . . . ?
P2 Rh2 C3 Pt1 -92.34(14) . . . . ?
Pt2 Rh2 C3 Pt1 62.98(13) . . . . ?
Rh1 Rh2 C3 Pt1 6.66(18) . . . . ?
C1 Pt1 C3 O3 -10.2(8) . . . . ?
C2 Pt1 C3 O3 150.8(6) . . . . ?
Rh1 Pt1 C3 O3 168.3(7) . . . . ?
Rh2 Pt1 C3 O3 174.9(8) . . . . ?
Pt2 Pt1 C3 O3 122.1(7) . . . . ?
C1 Pt1 C3 Rh2 174.8(2) . . . . ?
C2 Pt1 C3 Rh2 -24.2(6) . . . . ?
Rh1 Pt1 C3 Rh2 -6.66(19) . . . . ?
Pt2 Pt1 C3 Rh2 -52.80(11) . . . . ?
P4 Pt2 C4 O4 78(29) . . . . ?
Rh1 Pt2 C4 O4 -104(28) . . . . ?
Rh2 Pt2 C4 O4 -101(29) . . . . ?
Pt1 Pt2 C4 O4 -44(29) . . . . ?
C2 Rh1 C5 O5 -140.5(7) . . . . ?
P3 Rh1 C5 O5 -24.5(8) . . . . ?
P1 Rh1 C5 O5 86.9(7) . . . . ?
Pt2 Rh1 C5 O5 -114.5(8) . . . . ?
Pt1 Rh1 C5 O5 -171.3(7) . . . . ?
Rh2 Rh1 C5 O5 179.1(8) . . . . ?
C2 Rh1 C5 Rh2 40.4(6) . . . . ?
P3 Rh1 C5 Rh2 156.45(10) . . . . ?
P1 Rh1 C5 Rh2 -92.25(12) . . . . ?
Pt2 Rh1 C5 Rh2 66.39(11) . . . . ?
Pt1 Rh1 C5 Rh2 9.61(17) . . . . ?
C6 Rh2 C5 O5 12.7(6) . . . . ?
C3 Rh2 C5 O5 144.5(5) . . . . ?
P2 Rh2 C5 O5 -88.8(5) . . . . ?
Pt2 Rh2 C5 O5 113.6(6) . . . . ?
Rh1 Rh2 C5 O5 -179.3(6) . . . . ?
Pt1 Rh2 C5 O5 171.4(5) . . . . ?
C6 Rh2 C5 Rh1 -168.0(2) . . . . ?
C3 Rh2 C5 Rh1 -36.2(5) . . . . ?
P2 Rh2 C5 Rh1 90.46(13) . . . . ?
Pt2 Rh2 C5 Rh1 -67.07(12) . . . . ?
Pt1 Rh2 C5 Rh1 -9.29(16) . . . . ?
C3 Rh2 C6 O6 -162(13) . . . . ?
C5 Rh2 C6 O6 -2(13) . . . . ?
P2 Rh2 C6 O6 98(13) . . . . ?
Pt2 Rh2 C6 O6 -71(13) . . . . ?
Rh1 Rh2 C6 O6 -17(13) . . . . ?
Pt1 Rh2 C6 O6 -141(13) . . . . ?
C14 P2 C7 P1 165.5(4) . . . . ?
C20 P2 C7 P1 -87.8(4) . . . . ?
Rh2 P2 C7 P1 42.5(4) . . . . ?
C26 P1 C7 P2 81.6(4) . . . . ?
C8 P1 C7 P2 -172.4(3) . . . . ?
Rh1 P1 C7 P2 -46.1(4) . . . . ?
C26 P1 C8 C9 167.5(4) . . . . ?
C7 P1 C8 C9 60.2(5) . . . . ?
Rh1 P1 C8 C9 -57.9(5) . . . . ?
C26 P1 C8 C13 -15.2(5) . . . . ?
C7 P1 C8 C13 -122.6(5) . . . . ?
Rh1 P1 C8 C13 119.4(4) . . . . ?
C13 C8 C9 C10 1.6(8) . . . . ?
P1 C8 C9 C10 179.0(4) . . . . ?
C8 C9 C10 C11 -1.7(8) . . . . ?
C9 C10 C11 C12 0.6(9) . . . . ?
C10 C11 C12 C13 0.5(9) . . . . ?
C11 C12 C13 C8 -0.6(8) . . . . ?
C9 C8 C13 C12 -0.4(8) . . . . ?
P1 C8 C13 C12 -177.7(4) . . . . ?
C20 P2 C14 C19 88.0(7) . . . . ?
C7 P2 C14 C19 -166.6(7) . . . . ?
Rh2 P2 C14 C19 -47.0(7) . . . . ?
C20 P2 C14 C15 -90.0(6) . . . . ?
C7 P2 C14 C15 15.4(7) . . . . ?
Rh2 P2 C14 C15 135.0(5) . . . . ?
C19 C14 C15 C16 -0.6(11) . . . . ?
P2 C14 C15 C16 177.4(6) . . . . ?
C14 C15 C16 C17 1.3(13) . . . . ?
C15 C16 C17 C18 -0.5(16) . . . . ?
C16 C17 C18 C19 -0.9(19) . . . . ?
C17 C18 C19 C14 1.6(19) . . . . ?
C15 C14 C19 C18 -0.9(15) . . . . ?
P2 C14 C19 C18 -178.9(9) . . . . ?
C14 P2 C20 C25 -152.3(5) . . . . ?
C7 P2 C20 C25 101.2(5) . . . . ?
Rh2 P2 C20 C25 -21.2(6) . . . . ?
C14 P2 C20 C21 33.7(6) . . . . ?
C7 P2 C20 C21 -72.9(6) . . . . ?
Rh2 P2 C20 C21 164.7(5) . . . . ?
C25 C20 C21 C22 -0.7(11) . . . . ?
P2 C20 C21 C22 173.6(6) . . . . ?
C20 C21 C22 C23 -0.9(13) . . . . ?
C21 C22 C23 C24 1.4(12) . . . . ?
C22 C23 C24 C25 -0.3(11) . . . . ?
C21 C20 C25 C24 1.8(10) . . . . ?
P2 C20 C25 C24 -172.5(5) . . . . ?
C23 C24 C25 C20 -1.3(10) . . . . ?
C8 P1 C26 C31 117.0(5) . . . . ?
C7 P1 C26 C31 -139.9(4) . . . . ?
Rh1 P1 C26 C31 -18.4(5) . . . . ?
C8 P1 C26 C27 -62.0(5) . . . . ?
C7 P1 C26 C27 41.1(5) . . . . ?
Rh1 P1 C26 C27 162.6(4) . . . . ?
C31 C26 C27 C28 -0.3(9) . . . . ?
P1 C26 C27 C28 178.7(5) . . . . ?
C26 C27 C28 C29 0.4(10) . . . . ?
C27 C28 C29 C30 -0.7(10) . . . . ?
C28 C29 C30 C31 0.9(10) . . . . ?
C29 C30 C31 C26 -0.8(10) . . . . ?
C27 C26 C31 C30 0.5(9) . . . . ?
P1 C26 C31 C30 -178.5(5) . . . . ?
C39 P4 C32 P3 -132.9(3) . . . . ?
C33 P4 C32 P3 118.7(3) . . . . ?
Pt2 P4 C32 P3 -10.5(3) . . . . ?
C51 P3 C32 P4 -91.2(3) . . . . ?
C45 P3 C32 P4 162.8(3) . . . . ?
Rh1 P3 C32 P4 35.3(3) . . . . ?
C39 P4 C33 C34 -125.6(5) . . . . ?
C32 P4 C33 C34 -18.8(5) . . . . ?
Pt2 P4 C33 C34 109.0(4) . . . . ?
C39 P4 C33 C38 58.7(4) . . . . ?
C32 P4 C33 C38 165.5(4) . . . . ?
Pt2 P4 C33 C38 -66.8(4) . . . . ?
C38 C33 C34 C35 0.3(8) . . . . ?
P4 C33 C34 C35 -175.4(4) . . . . ?
C33 C34 C35 C36 -1.2(9) . . . . ?
C34 C35 C36 C37 0.6(9) . . . . ?
C35 C36 C37 C38 1.1(9) . . . . ?
C36 C37 C38 C33 -2.1(8) . . . . ?
C34 C33 C38 C37 1.4(8) . . . . ?
P4 C33 C38 C37 177.3(4) . . . . ?
C33 P4 C39 C44 -136.6(4) . . . . ?
C32 P4 C39 C44 112.5(4) . . . . ?
Pt2 P4 C39 C44 -9.8(5) . . . . ?
C33 P4 C39 C40 49.4(5) . . . . ?
C32 P4 C39 C40 -61.5(4) . . . . ?
Pt2 P4 C39 C40 176.2(4) . . . . ?
C44 C39 C40 C41 -0.1(8) . . . . ?
P4 C39 C40 C41 174.0(4) . . . . ?
C39 C40 C41 C42 -0.2(8) . . . . ?
C40 C41 C42 C43 0.1(8) . . . . ?
C41 C42 C43 C44 0.2(8) . . . . ?
C40 C39 C44 C43 0.4(8) . . . . ?
P4 C39 C44 C43 -173.6(4) . . . . ?
C42 C43 C44 C39 -0.5(8) . . . . ?
C51 P3 C45 C50 132.9(4) . . . . ?
C32 P3 C45 C50 -120.7(4) . . . . ?
Rh1 P3 C45 C50 -1.5(5) . . . . ?
C51 P3 C45 C46 -52.0(5) . . . . ?
C32 P3 C45 C46 54.5(5) . . . . ?
Rh1 P3 C45 C46 173.6(4) . . . . ?
C50 C45 C46 C47 0.7(8) . . . . ?
P3 C45 C46 C47 -174.4(4) . . . . ?
C45 C46 C47 C48 -0.6(8) . . . . ?
C46 C47 C48 C49 -0.3(8) . . . . ?
C47 C48 C49 C50 1.0(8) . . . . ?
C46 C45 C50 C49 0.0(8) . . . . ?
P3 C45 C50 C49 175.2(4) . . . . ?
C48 C49 C50 C45 -0.9(8) . . . . ?
C45 P3 C51 C52 -25.0(5) . . . . ?
C32 P3 C51 C52 -126.6(4) . . . . ?
Rh1 P3 C51 C52 111.6(4) . . . . ?
C45 P3 C51 C56 158.9(4) . . . . ?
C32 P3 C51 C56 57.3(4) . . . . ?
Rh1 P3 C51 C56 -64.5(4) . . . . ?
C56 C51 C52 C53 0.2(7) . . . . ?
P3 C51 C52 C53 -175.9(4) . . . . ?
C51 C52 C53 C54 -1.4(8) . . . . ?
C52 C53 C54 C55 1.1(8) . . . . ?
C53 C54 C55 C56 0.4(8) . . . . ?
C54 C55 C56 C51 -1.6(7) . . . . ?
C52 C51 C56 C55 1.3(7) . . . . ?
P3 C51 C56 C55 177.5(4) . . . . ?
